data_1538447
loop_
_publ_author_name
'Oryshchyn, S.'
'Babizhet'sky, V.S.'
'Guerin, P.'
'Chikhrii, S.I.'
'Aksel'rud, L.G.'
'Stojko, S.'
'Kuz'ma, Yu.B.'
'Bauer, D.'

_publ_section_title
;
 Crystal structure of Ni5 P2
;
_journal_name_full 'Neorganicheskie Materialy'
_journal_page_first 450
_journal_page_last 456
_journal_volume 40
_journal_year 2004
_chemical_formula_sum 'Ni5.09067 P1.998'
_chemical_name_systematic 'Ni5 P2'
_space_group_IT_number 165
_symmetry_space_group_name_Hall '-P 3 2"c'
_symmetry_space_group_name_H-M 'P -3 c 1'
_cell_angle_alpha 90
_cell_angle_beta 90
_cell_angle_gamma 120
_cell_formula_units_Z 6
_cell_length_a 12.311
_cell_length_b 12.311
_cell_length_c 4.663
_cell_volume 612.044
_citation_journal_id_ASTM NMATEI
_cod_data_source_file Oryshchyn_NMATEI_2004_587.cif
_cod_data_source_block Ni5.09067P1.998
_cod_original_cell_volume 612.0441
_cod_database_code 1538447

loop_
_symmetry_equiv_pos_as_xyz
x,y,z
-y,x-y,z
-x+y,-x,z
y,x,-z+1/2
-x,-x+y,-z+1/2
x-y,-y,-z+1/2
-x,-y,-z
y,-x+y,-z
x-y,x,-z
-y,-x,z-1/2
x,x-y,z-1/2
-x+y,y,z-1/2

loop_
_atom_site_label
_atom_site_type_symbol
_atom_site_fract_x
_atom_site_fract_y
_atom_site_fract_z
_atom_site_occupancy
_atom_site_U_iso_or_equiv
P3 P 0.3346 0 0.25 1 0.0
Ni1 Ni 0.6667 0.3333 0.1788 1 0.0
P2 P 0.6667 0.3333 0.4818 1 0.0
Ni5 Ni 0.6709 0.0925 0.84558 0.769 0.0
Ni6 Ni 0.3146 0.2722 0.8362 0.246 0.0
Ni3 Ni 0 0 0.1483 0.127 0.0
Ni4 Ni 0.3443 0.0421 0.55487 1 0.0
Ni2 Ni 0 0 0.314 0.464 0.0
P1 P 0 0 0.481 0.497 0.0
